data_4510764
loop_
_publ_author_name
'Shi, Zhi-Qiang'
'Li, Yi-Zhi'
'Guo, Zi-Jian'
'Zheng, He-Gen'

_publ_section_title
;
 Six New 2D or 3D Metal--Organic Frameworks Based on
 Bithiophene-Containing Ligand and Dicarboxylates: Syntheses, Structures,
 and Properties
;
_journal_issue 7
_journal_name_full 'Crystal Growth &amp; Design'
_journal_page_first 3078
_journal_paper_doi 10.1021/cg400490y
_journal_volume 13
_journal_year 2013
_chemical_formula_moiety 'C46 H28 N2 O12 S4 Zn2'
_chemical_formula_sum 'C46 H28 N2 O12 S4 Zn2'
_chemical_formula_weight 1059.68
_chemical_name_systematic
; 
 ? 
;
_space_group_IT_number 14
_symmetry_cell_setting monoclinic
_symmetry_space_group_name_Hall '-P 2ybc'
_symmetry_space_group_name_H-M 'P 1 21/c 1'
_atom_sites_solution_hydrogens geom
_atom_sites_solution_primary direct
_atom_sites_solution_secondary difmap
_audit_creation_method SHELXL-97
_cell_angle_alpha 90.00
_cell_angle_beta 115.59
_cell_angle_gamma 90.00
_cell_formula_units_Z 4
_cell_length_a 13.7472(12)
_cell_length_b 21.8339(19)
_cell_length_c 15.9121(14)
_cell_measurement_reflns_used 5210
_cell_measurement_temperature 296(2)
_cell_measurement_theta_max 28.35
_cell_measurement_theta_min 2.34
_cell_volume 4307.6(7)
_computing_cell_refinement 'Bruker SMART'
_computing_data_collection 'Bruker SMART'
_computing_data_reduction 'Bruker SAINT'
_computing_molecular_graphics 'Bruker SHELXTL'
_computing_publication_material 'Bruker SHELXTL'
_computing_structure_refinement 'SHELXL-97 (Sheldrick, 1997)'
_computing_structure_solution 'SHELXS-97 (Sheldrick, 1990)'
_diffrn_ambient_temperature 296(2)
_diffrn_measured_fraction_theta_full 1.000
_diffrn_measured_fraction_theta_max 1.000
_diffrn_measurement_device_type 'CCD area detector'
_diffrn_measurement_method 'phi and omega scans'
_diffrn_radiation_monochromator graphite
_diffrn_radiation_source 'fine-focus sealed tube'
_diffrn_radiation_type MoK\a
_diffrn_radiation_wavelength 0.71073
_diffrn_reflns_av_R_equivalents 0.1136
_diffrn_reflns_av_sigmaI/netI 0.0953
_diffrn_reflns_limit_h_max 16
_diffrn_reflns_limit_h_min -11
_diffrn_reflns_limit_k_max 25
_diffrn_reflns_limit_k_min -24
_diffrn_reflns_limit_l_max 18
_diffrn_reflns_limit_l_min -18
_diffrn_reflns_number 24017
_diffrn_reflns_theta_full 25.00
_diffrn_reflns_theta_max 25.00
_diffrn_reflns_theta_min 1.70
_exptl_absorpt_coefficient_mu 1.377
_exptl_absorpt_correction_T_max 0.7897
_exptl_absorpt_correction_T_min 0.6829
_exptl_absorpt_correction_type multi-scan
_exptl_absorpt_process_details sadabs
_exptl_crystal_colour yellow
_exptl_crystal_density_diffrn 1.634
_exptl_crystal_density_method 'not measured'
_exptl_crystal_description block
_exptl_crystal_F_000 2152
_exptl_crystal_size_max 0.30
_exptl_crystal_size_mid 0.25
_exptl_crystal_size_min 0.18
_refine_diff_density_max 1.273
_refine_diff_density_min -1.404
_refine_diff_density_rms 0.208
_refine_ls_extinction_method none
_refine_ls_goodness_of_fit_ref 1.143
_refine_ls_hydrogen_treatment constr
_refine_ls_matrix_type full
_refine_ls_number_parameters 595
_refine_ls_number_reflns 7574
_refine_ls_number_restraints 0
_refine_ls_restrained_S_all 1.143
_refine_ls_R_factor_all 0.0952
_refine_ls_R_factor_gt 0.0616
_refine_ls_shift/su_max 0.000
_refine_ls_shift/su_mean 0.000
_refine_ls_structure_factor_coef Fsqd
_refine_ls_weighting_details 'calc w=1/[\s^2^(Fo^2^)+(0.1200P)^2^+0.1000P] where P=(Fo^2^+2Fc^2^)/3'
_refine_ls_weighting_scheme calc
_refine_ls_wR_factor_gt 0.1789
_refine_ls_wR_factor_ref 0.2193
_reflns_number_gt 5177
_reflns_number_total 7574
_reflns_threshold_expression >2sigma(I)
_cod_data_source_file cg400490y_si_002.cif
_cod_data_source_block 5
_cod_depositor_comments
;
The following automatic conversions were performed:

'_symmetry_cell_setting' value 'Monoclinic' changed to 'monoclinic'
according to
/usr/data/users/saulius/automatic-downloads/retrospective/ACS/lib/dictionaries/cif_core.dic
dictionary named 'cif_core.dic' version 2.4.2 from 2011-04-26.

Automatic conversion script
Id: cif_fix_values 2281 2013-09-26 08:29:07Z andrius 
;
_cod_original_cell_volume 4307.5(7)
_cod_original_sg_symbol_H-M 'P 21/c'
_cod_database_code 4510764

loop_
_symmetry_equiv_pos_as_xyz
'x, y, z'
'-x, y+1/2, -z+1/2'
'-x, -y, -z'
'x, -y-1/2, z-1/2'

loop_
_atom_site_label
_atom_site_type_symbol
_atom_site_fract_x
_atom_site_fract_y
_atom_site_fract_z
_atom_site_U_iso_or_equiv
_atom_site_adp_type
_atom_site_occupancy
_atom_site_symmetry_multiplicity
_atom_site_calc_flag
_atom_site_refinement_flags
C1 C 0.3045(5) -0.1354(3) 0.6179(5) 0.0178(15) Uani 1 1 d .
C2 C 0.3673(5) -0.1330(3) 0.5594(5) 0.0159(15) Uani 1 1 d .
C3 C 0.3683(5) -0.1833(3) 0.5048(5) 0.0166(15) Uani 1 1 d .
H3 H 0.3293 -0.2184 0.5034 0.020 Uiso 1 1 calc R
C4 C 0.4278(5) -0.1805(3) 0.4528(5) 0.0192(15) Uani 1 1 d .
H4 H 0.4276 -0.2131 0.4151 0.023 Uiso 1 1 calc R
C5 C 0.4878(5) -0.1277(3) 0.4585(5) 0.0169(15) Uani 1 1 d .
C6 C 0.4919(6) -0.0789(3) 0.5166(5) 0.0213(16) Uani 1 1 d .
H6 H 0.5357 -0.0451 0.5224 0.026 Uiso 1 1 calc R
C7 C 0.4292(6) -0.0818(3) 0.5652(5) 0.0205(16) Uani 1 1 d .
H7 H 0.4288 -0.0489 0.6023 0.025 Uiso 1 1 calc R
C8 C 0.6910(5) -0.1147(3) 0.4567(5) 0.0183(15) Uani 1 1 d .
C9 C 0.7417(5) -0.1670(3) 0.5085(5) 0.0161(15) Uani 1 1 d .
H9 H 0.7011 -0.2007 0.5099 0.019 Uiso 1 1 calc R
C10 C 0.8518(6) -0.1676(3) 0.5570(5) 0.0207(16) Uani 1 1 d .
H10 H 0.8863 -0.2028 0.5889 0.025 Uiso 1 1 calc R
C11 C 0.9140(5) -0.1152(3) 0.5592(5) 0.0155(14) Uani 1 1 d .
C12 C 0.8609(5) -0.0629(3) 0.5111(5) 0.0198(16) Uani 1 1 d .
H12 H 0.9005 -0.0276 0.5153 0.024 Uiso 1 1 calc R
C13 C 0.7495(5) -0.0624(3) 0.4567(5) 0.0168(15) Uani 1 1 d .
H13 H 0.7152 -0.0282 0.4215 0.020 Uiso 1 1 calc R
C14 C 1.0349(5) -0.1153(3) 0.6229(5) 0.0196(16) Uani 1 1 d .
C15 C 0.1579(5) -0.1328(3) 0.8664(4) 0.0153(14) Uani 1 1 d .
C16 C 0.0997(5) -0.1346(3) 0.9262(5) 0.0164(15) Uani 1 1 d .
C17 C 0.0851(5) -0.1887(3) 0.9657(5) 0.0173(15) Uani 1 1 d .
H17 H 0.1151 -0.2250 0.9572 0.021 Uiso 1 1 calc R
C18 C 0.0256(5) -0.1887(3) 1.0180(5) 0.0193(15) Uani 1 1 d .
H18 H 0.0157 -0.2248 1.0444 0.023 Uiso 1 1 calc R
C19 C -0.0182(5) -0.1347(3) 1.0302(5) 0.0139(14) Uani 1 1 d .
C20 C -0.0046(6) -0.0802(3) 0.9904(6) 0.0257(18) Uani 1 1 d .
H20 H -0.0372 -0.0443 0.9969 0.031 Uiso 1 1 calc R
C21 C 0.0564(6) -0.0798(3) 0.9420(5) 0.0228(17) Uani 1 1 d .
H21 H 0.0695 -0.0431 0.9192 0.027 Uiso 1 1 calc R
C22 C -0.2306(5) -0.1262(3) 1.0206(5) 0.0160(15) Uani 1 1 d .
C23 C -0.2798(6) -0.1775(3) 0.9664(5) 0.0193(16) Uani 1 1 d .
H23 H -0.2388 -0.2104 0.9630 0.023 Uiso 1 1 calc R
C24 C -0.3894(5) -0.1781(3) 0.9185(5) 0.0180(15) Uani 1 1 d .
H24 H -0.4242 -0.2134 0.8872 0.022 Uiso 1 1 calc R
C25 C -0.4497(5) -0.1259(3) 0.9162(4) 0.0144(14) Uani 1 1 d .
C26 C -0.3981(5) -0.0749(3) 0.9642(5) 0.0239(17) Uani 1 1 d .
H26 H -0.4380 -0.0398 0.9605 0.029 Uiso 1 1 calc R
C27 C -0.2874(5) -0.0741(3) 1.0186(5) 0.0173(15) Uani 1 1 d .
H27 H -0.2529 -0.0395 1.0525 0.021 Uiso 1 1 calc R
C28 C -0.5706(6) -0.1266(3) 0.8584(6) 0.0228(17) Uani 1 1 d .
C29 C 0.3455(6) 0.0593(3) 0.7912(5) 0.0177(15) Uani 1 1 d .
H29 H 0.4051 0.0336 0.8159 0.021 Uiso 1 1 calc R
C30 C 0.3636(6) 0.1214(3) 0.7991(5) 0.0189(15) Uani 1 1 d .
H30 H 0.4332 0.1367 0.8310 0.023 Uiso 1 1 calc R
C31 C 0.2762(6) 0.1609(3) 0.7587(5) 0.0207(16) Uani 1 1 d .
C32 C 0.1731(6) 0.1345(3) 0.7124(5) 0.0214(16) Uani 1 1 d .
H32 H 0.1124 0.1592 0.6834 0.026 Uiso 1 1 calc R
C33 C 0.1633(6) 0.0711(3) 0.7108(5) 0.0177(15) Uani 1 1 d .
H33 H 0.0948 0.0540 0.6810 0.021 Uiso 1 1 calc R
C34 C 0.2921(6) 0.2278(3) 0.7624(5) 0.0181(15) Uani 1 1 d .
C35 C 0.3862(6) 0.2586(3) 0.7840(5) 0.0240(17) Uani 1 1 d .
H35 H 0.4520 0.2394 0.7987 0.029 Uiso 1 1 calc R
C36 C 0.3726(6) 0.3226(3) 0.7814(5) 0.0239(17) Uani 1 1 d .
H36 H 0.4294 0.3499 0.7954 0.029 Uiso 1 1 calc R
C37 C 0.2711(6) 0.3408(3) 0.7571(5) 0.0177(15) Uani 1 1 d .
C38 C 0.2293(6) 0.4029(3) 0.7547(4) 0.0184(15) Uani 1 1 d .
C39 C 0.1362(6) 0.4203(3) 0.7596(5) 0.0222(16) Uani 1 1 d .
H39 H 0.0858 0.3928 0.7619 0.027 Uiso 1 1 calc R
C40 C 0.1253(6) 0.4838(3) 0.7609(5) 0.0241(17) Uani 1 1 d .
H40 H 0.0680 0.5029 0.7667 0.029 Uiso 1 1 calc R
C41 C 0.2060(6) 0.5154(3) 0.7528(5) 0.0190(15) Uani 1 1 d .
C42 C 0.2153(5) 0.5816(3) 0.7495(4) 0.0168(15) Uani 1 1 d .
C43 C 0.1650(6) 0.6200(3) 0.7879(5) 0.0216(16) Uani 1 1 d .
H43 H 0.1280 0.6032 0.8194 0.026 Uiso 1 1 calc R
C44 C 0.1687(6) 0.6827(3) 0.7802(5) 0.0189(15) Uani 1 1 d .
H44 H 0.1303 0.7066 0.8038 0.023 Uiso 1 1 calc R
C45 C 0.2748(5) 0.6751(3) 0.7027(6) 0.0251(17) Uani 1 1 d .
H45 H 0.3120 0.6936 0.6727 0.030 Uiso 1 1 calc R
C46 C 0.2725(6) 0.6110(3) 0.7074(6) 0.0245(18) Uani 1 1 d .
H46 H 0.3099 0.5877 0.6820 0.029 Uiso 1 1 calc R
N1 N 0.2479(4) 0.0334(3) 0.7502(4) 0.0149(12) Uani 1 1 d .
N2 N 0.2232(4) 0.7106(3) 0.7415(4) 0.0148(12) Uani 1 1 d .
O1 O 0.2978(4) -0.0860(2) 0.6564(4) 0.0250(12) Uani 1 1 d .
O2 O 0.2667(4) -0.1867(2) 0.6260(4) 0.0229(11) Uani 1 1 d .
O3 O 1.0814(4) -0.0646(2) 0.6370(4) 0.0248(12) Uani 1 1 d .
O4 O 1.0758(4) -0.1663(2) 0.6555(3) 0.0169(10) Uani 1 1 d .
O5 O 0.5191(4) -0.0608(2) 0.3382(3) 0.0214(11) Uani 1 1 d .
O6 O 0.5315(4) -0.1742(2) 0.3285(4) 0.0235(11) Uani 1 1 d .
O7 O 0.1635(4) -0.0820(2) 0.8310(4) 0.0273(13) Uani 1 1 d .
O8 O 0.1936(4) -0.1834(2) 0.8511(4) 0.0214(11) Uani 1 1 d .
O9 O -0.6197(4) -0.0763(2) 0.8507(4) 0.0264(12) Uani 1 1 d .
O10 O -0.6138(4) -0.1764(2) 0.8180(3) 0.0201(11) Uani 1 1 d .
O11 O -0.0636(4) -0.0743(2) 1.1503(3) 0.0184(11) Uani 1 1 d .
O12 O -0.0756(4) -0.1891(2) 1.1471(3) 0.0202(11) Uani 1 1 d .
S1 S 0.18635(15) 0.27835(8) 0.73819(14) 0.0232(4) Uani 1 1 d .
S2 S 0.29957(15) 0.46588(8) 0.74498(14) 0.0229(4) Uani 1 1 d .
S3 S 0.55199(13) -0.11917(7) 0.38416(12) 0.0146(4) Uani 1 1 d .
S4 S -0.09152(13) -0.13139(7) 1.09814(12) 0.0147(4) Uani 1 1 d .
Zn1 Zn 0.23145(6) -0.05883(3) 0.74344(5) 0.0133(2) Uani 1 1 d .
Zn2 Zn 0.22870(6) -0.19645(3) 0.73725(5) 0.0134(2) Uani 1 1 d .

loop_
_atom_site_aniso_label
_atom_site_aniso_U_11
_atom_site_aniso_U_22
_atom_site_aniso_U_33
_atom_site_aniso_U_23
_atom_site_aniso_U_13
_atom_site_aniso_U_12
C1 0.011(4) 0.020(4) 0.021(4) 0.000(3) 0.006(3) 0.005(3)
C2 0.010(3) 0.021(4) 0.017(4) 0.000(3) 0.005(3) 0.004(3)
C3 0.016(4) 0.018(4) 0.018(4) -0.001(3) 0.010(3) -0.005(3)
C4 0.011(4) 0.018(4) 0.027(4) 0.000(3) 0.007(3) -0.003(3)
C5 0.009(3) 0.017(3) 0.025(4) 0.006(3) 0.008(3) 0.003(3)
C6 0.018(4) 0.013(3) 0.032(4) -0.003(3) 0.010(3) -0.003(3)
C7 0.023(4) 0.015(4) 0.027(4) 0.003(3) 0.014(3) 0.003(3)
C8 0.007(3) 0.019(4) 0.026(4) 0.005(3) 0.005(3) 0.003(3)
C9 0.017(4) 0.014(3) 0.015(4) 0.006(3) 0.005(3) 0.002(3)
C10 0.019(4) 0.014(4) 0.026(4) 0.008(3) 0.006(3) 0.003(3)
C11 0.011(4) 0.016(3) 0.015(4) 0.001(3) 0.001(3) 0.002(3)
C12 0.011(4) 0.016(4) 0.030(4) -0.001(3) 0.007(3) -0.006(3)
C13 0.016(4) 0.016(3) 0.018(4) 0.003(3) 0.006(3) 0.003(3)
C14 0.011(4) 0.018(4) 0.030(4) 0.007(3) 0.009(3) 0.002(3)
C15 0.012(4) 0.022(4) 0.009(3) -0.001(3) 0.001(3) 0.002(3)
C16 0.014(4) 0.010(3) 0.026(4) 0.000(3) 0.010(3) 0.002(3)
C17 0.014(4) 0.018(4) 0.016(4) -0.002(3) 0.002(3) 0.003(3)
C18 0.014(4) 0.019(4) 0.022(4) 0.008(3) 0.005(3) 0.002(3)
C19 0.009(3) 0.017(3) 0.014(3) 0.000(3) 0.004(3) 0.000(3)
C20 0.034(5) 0.012(4) 0.044(5) -0.005(3) 0.029(4) 0.003(3)
C21 0.027(4) 0.014(4) 0.036(5) 0.001(3) 0.022(4) 0.001(3)
C22 0.018(4) 0.016(3) 0.016(4) 0.008(3) 0.010(3) 0.003(3)
C23 0.019(4) 0.014(3) 0.026(4) 0.006(3) 0.011(3) 0.002(3)
C24 0.016(4) 0.020(4) 0.017(4) 0.000(3) 0.007(3) 0.000(3)
C25 0.014(4) 0.022(4) 0.005(3) 0.003(3) 0.002(3) 0.003(3)
C26 0.012(4) 0.016(4) 0.042(5) 0.001(3) 0.010(3) 0.006(3)
C27 0.015(4) 0.019(4) 0.012(3) -0.005(3) 0.000(3) -0.003(3)
C28 0.020(4) 0.011(4) 0.044(5) 0.003(3) 0.020(4) 0.000(3)
C29 0.019(4) 0.017(4) 0.015(4) 0.002(3) 0.006(3) 0.002(3)
C30 0.023(4) 0.023(4) 0.009(3) 0.001(3) 0.006(3) -0.004(3)
C31 0.029(4) 0.014(4) 0.031(4) -0.005(3) 0.024(4) -0.002(3)
C32 0.022(4) 0.018(4) 0.028(4) -0.002(3) 0.014(3) 0.001(3)
C33 0.018(4) 0.020(4) 0.014(3) -0.001(3) 0.006(3) 0.002(3)
C34 0.023(4) 0.017(4) 0.020(4) -0.003(3) 0.015(3) -0.002(3)
C35 0.016(4) 0.019(4) 0.033(5) -0.001(3) 0.007(3) 0.003(3)
C36 0.021(4) 0.022(4) 0.022(4) -0.006(3) 0.002(3) -0.002(3)
C37 0.024(4) 0.011(3) 0.019(4) -0.002(3) 0.010(3) -0.005(3)
C38 0.022(4) 0.020(4) 0.005(3) 0.000(3) -0.002(3) -0.002(3)
C39 0.023(4) 0.023(4) 0.020(4) -0.003(3) 0.008(3) -0.004(3)
C40 0.027(4) 0.018(4) 0.030(4) 0.005(3) 0.015(3) 0.007(3)
C41 0.024(4) 0.015(4) 0.015(4) 0.003(3) 0.005(3) 0.003(3)
C42 0.021(4) 0.012(3) 0.010(3) 0.001(3) 0.000(3) 0.002(3)
C43 0.018(4) 0.016(4) 0.028(4) -0.001(3) 0.007(3) -0.007(3)
C44 0.021(4) 0.015(4) 0.024(4) 0.004(3) 0.013(3) 0.005(3)
C45 0.009(4) 0.014(4) 0.045(5) 0.001(3) 0.004(3) -0.001(3)
C46 0.011(4) 0.012(3) 0.045(5) -0.001(3) 0.007(3) 0.006(3)
N1 0.016(3) 0.017(3) 0.014(3) -0.001(2) 0.008(2) 0.003(2)
N2 0.011(3) 0.014(3) 0.018(3) -0.004(2) 0.004(2) 0.001(2)
O1 0.021(3) 0.019(3) 0.040(3) -0.002(2) 0.018(2) 0.002(2)
O2 0.021(3) 0.023(3) 0.030(3) -0.001(2) 0.016(2) -0.005(2)
O3 0.010(3) 0.014(3) 0.042(3) 0.001(2) 0.004(2) -0.0025(19)
O4 0.015(3) 0.016(3) 0.014(2) 0.004(2) 0.002(2) 0.0024(19)
O5 0.011(3) 0.017(2) 0.032(3) 0.004(2) 0.005(2) -0.0009(19)
O6 0.016(3) 0.020(3) 0.034(3) -0.006(2) 0.010(2) -0.007(2)
O7 0.019(3) 0.012(3) 0.058(4) 0.000(2) 0.024(3) 0.002(2)
O8 0.019(3) 0.015(2) 0.032(3) 0.004(2) 0.013(2) 0.005(2)
O9 0.015(3) 0.015(3) 0.045(3) -0.002(2) 0.009(2) 0.003(2)
O10 0.016(3) 0.015(3) 0.023(3) 0.004(2) 0.003(2) 0.0019(19)
O11 0.015(3) 0.022(3) 0.019(3) -0.008(2) 0.009(2) -0.001(2)
O12 0.017(3) 0.020(3) 0.024(3) 0.000(2) 0.008(2) 0.0014(19)
S1 0.0220(10) 0.0137(9) 0.0344(11) 0.0011(8) 0.0126(8) 0.0002(7)
S2 0.0228(10) 0.0126(9) 0.0328(11) -0.0001(8) 0.0118(8) 0.0000(7)
S3 0.0114(9) 0.0180(9) 0.0135(9) -0.0006(7) 0.0047(7) -0.0004(6)
S4 0.0112(9) 0.0166(9) 0.0149(9) -0.0012(7) 0.0042(7) -0.0002(6)
Zn1 0.0107(4) 0.0092(4) 0.0192(4) 0.0013(3) 0.0058(3) 0.0013(3)
Zn2 0.0109(4) 0.0091(4) 0.0191(5) 0.0007(3) 0.0056(3) 0.0009(3)

loop_
_atom_type_symbol
_atom_type_description
_atom_type_scat_dispersion_real
_atom_type_scat_dispersion_imag
_atom_type_scat_source
C C 0.0033 0.0016 'International Tables Vol C Tables 4.2.6.8 and 6.1.1.4'
H H 0.0000 0.0000 'International Tables Vol C Tables 4.2.6.8 and 6.1.1.4'
N N 0.0061 0.0033 'International Tables Vol C Tables 4.2.6.8 and 6.1.1.4'
O O 0.0106 0.0060 'International Tables Vol C Tables 4.2.6.8 and 6.1.1.4'
S S 0.1246 0.1234 'International Tables Vol C Tables 4.2.6.8 and 6.1.1.4'
Zn Zn 0.2839 1.4301 'International Tables Vol C Tables 4.2.6.8 and 6.1.1.4'

loop_
_geom_angle_atom_site_label_1
_geom_angle_atom_site_label_2
_geom_angle_atom_site_label_3
_geom_angle
_geom_angle_site_symmetry_1
_geom_angle_site_symmetry_3
O2 C1 O1 126.0(6) . .
O2 C1 C2 117.4(6) . .
O1 C1 C2 116.6(6) . .
C7 C2 C3 120.2(6) . .
C7 C2 C1 118.9(6) . .
C3 C2 C1 120.8(6) . .
C4 C3 C2 119.9(6) . .
C4 C3 H3 120.0 . .
C2 C3 H3 120.0 . .
C3 C4 C5 118.6(6) . .
C3 C4 H4 120.7 . .
C5 C4 H4 120.7 . .
C6 C5 C4 121.9(6) . .
C6 C5 S3 118.2(5) . .
C4 C5 S3 119.7(5) . .
C7 C6 C5 118.5(6) . .
C7 C6 H6 120.8 . .
C5 C6 H6 120.8 . .
C2 C7 C6 120.8(6) . .
C2 C7 H7 119.6 . .
C6 C7 H7 119.6 . .
C13 C8 C9 121.6(6) . .
C13 C8 S3 120.6(5) . .
C9 C8 S3 117.6(5) . .
C10 C9 C8 119.1(6) . .
C10 C9 H9 120.5 . .
C8 C9 H9 120.5 . .
C9 C10 C11 120.9(6) . .
C9 C10 H10 119.6 . .
C11 C10 H10 119.6 . .
C12 C11 C10 118.7(6) . .
C12 C11 C14 121.8(6) . .
C10 C11 C14 119.1(6) . .
C11 C12 C13 121.4(6) . .
C11 C12 H12 119.3 . .
C13 C12 H12 119.3 . .
C8 C13 C12 118.2(6) . .
C8 C13 H13 120.9 . .
C12 C13 H13 120.9 . .
O3 C14 O4 127.5(7) . .
O3 C14 C11 116.3(6) . .
O4 C14 C11 116.1(6) . .
O7 C15 O8 124.9(6) . .
O7 C15 C16 117.7(6) . .
O8 C15 C16 117.3(6) . .
C17 C16 C21 119.1(6) . .
C17 C16 C15 122.3(6) . .
C21 C16 C15 118.6(6) . .
C16 C17 C18 120.2(6) . .
C16 C17 H17 119.9 . .
C18 C17 H17 119.9 . .
C19 C18 C17 119.3(6) . .
C19 C18 H18 120.3 . .
C17 C18 H18 120.3 . .
C18 C19 C20 120.9(6) . .
C18 C19 S4 121.4(5) . .
C20 C19 S4 117.7(5) . .
C21 C20 C19 119.8(6) . .
C21 C20 H20 120.1 . .
C19 C20 H20 120.1 . .
C20 C21 C16 120.5(6) . .
C20 C21 H21 119.7 . .
C16 C21 H21 119.7 . .
C27 C22 C23 122.1(6) . .
C27 C22 S4 120.0(5) . .
C23 C22 S4 117.9(5) . .
C24 C23 C22 118.5(6) . .
C24 C23 H23 120.7 . .
C22 C23 H23 120.7 . .
C23 C24 C25 120.3(7) . .
C23 C24 H24 119.8 . .
C25 C24 H24 119.8 . .
C26 C25 C24 119.4(6) . .
C26 C25 C28 121.3(6) . .
C24 C25 C28 119.3(6) . .
C25 C26 C27 121.6(6) . .
C25 C26 H26 119.2 . .
C27 C26 H26 119.2 . .
C22 C27 C26 117.6(6) . .
C22 C27 H27 121.2 . .
C26 C27 H27 121.2 . .
O9 C28 O10 125.4(7) . .
O9 C28 C25 116.7(6) . .
O10 C28 C25 117.9(6) . .
N1 C29 C30 124.5(7) . .
N1 C29 H29 117.7 . .
C30 C29 H29 117.7 . .
C29 C30 C31 118.9(7) . .
C29 C30 H30 120.6 . .
C31 C30 H30 120.6 . .
C30 C31 C32 117.6(6) . .
C30 C31 C34 120.8(7) . .
C32 C31 C34 121.6(7) . .
C33 C32 C31 118.9(7) . .
C33 C32 H32 120.5 . .
C31 C32 H32 120.5 . .
N1 C33 C32 123.1(7) . .
N1 C33 H33 118.4 . .
C32 C33 H33 118.4 . .
C35 C34 C31 127.4(6) . .
C35 C34 S1 110.8(5) . .
C31 C34 S1 121.8(5) . .
C34 C35 C36 112.5(7) . .
C34 C35 H35 123.8 . .
C36 C35 H35 123.8 . .
C37 C36 C35 114.3(7) . .
C37 C36 H36 122.8 . .
C35 C36 H36 122.8 . .
C36 C37 C38 129.1(6) . .
C36 C37 S1 110.9(5) . .
C38 C37 S1 119.7(5) . .
C39 C38 C37 128.4(7) . .
C39 C38 S2 110.9(6) . .
C37 C38 S2 120.7(5) . .
C38 C39 C40 112.7(7) . .
C38 C39 H39 123.7 . .
C40 C39 H39 123.7 . .
C41 C40 C39 113.9(7) . .
C41 C40 H40 123.1 . .
C39 C40 H40 123.1 . .
C40 C41 C42 126.5(7) . .
C40 C41 S2 110.8(5) . .
C42 C41 S2 122.7(5) . .
C43 C42 C46 115.3(6) . .
C43 C42 C41 121.2(6) . .
C46 C42 C41 123.5(6) . .
C44 C43 C42 121.1(7) . .
C44 C43 H43 119.4 . .
C42 C43 H43 119.4 . .
N2 C44 C43 123.8(7) . .
N2 C44 H44 118.1 . .
C43 C44 H44 118.1 . .
N2 C45 C46 120.9(7) . .
N2 C45 H45 119.5 . .
C46 C45 H45 119.5 . .
C42 C46 C45 121.1(7) . .
C42 C46 H46 119.5 . .
C45 C46 H46 119.5 . .
C29 N1 C33 117.0(6) . .
C29 N1 Zn1 120.9(5) . .
C33 N1 Zn1 122.1(5) . .
C44 N2 C45 117.7(6) . .
C44 N2 Zn2 121.1(4) . 1_565
C45 N2 Zn2 121.2(5) . 1_565
C1 O1 Zn1 136.3(5) . .
C1 O2 Zn2 116.5(4) . .
C14 O3 Zn1 117.5(5) . 1_655
C14 O4 Zn2 134.7(4) . 1_655
C15 O7 Zn1 131.0(4) . .
C15 O8 Zn2 122.5(4) . .
C28 O9 Zn1 122.6(5) . 1_455
C28 O10 Zn2 129.9(4) . 1_455
C34 S1 C37 91.5(3) . .
C41 S2 C38 91.7(3) . .
O5 S3 O6 119.2(3) . .
O5 S3 C8 107.3(3) . .
O6 S3 C8 108.5(3) . .
O5 S3 C5 107.2(3) . .
O6 S3 C5 107.5(3) . .
C8 S3 C5 106.4(3) . .
O12 S4 O11 119.9(3) . .
O12 S4 C19 107.4(3) . .
O11 S4 C19 107.7(3) . .
O12 S4 C22 107.2(3) . .
O11 S4 C22 106.4(3) . .
C19 S4 C22 107.7(3) . .
N1 Zn1 O3 99.0(2) . 1_455
N1 Zn1 O7 106.5(2) . .
O3 Zn1 O7 87.4(2) 1_455 .
N1 Zn1 O1 104.6(2) . .
O3 Zn1 O1 90.4(2) 1_455 .
O7 Zn1 O1 148.8(2) . .
N1 Zn1 O9 95.2(2) . 1_655
O3 Zn1 O9 165.7(2) 1_455 1_655
O7 Zn1 O9 88.4(2) . 1_655
O1 Zn1 O9 86.2(2) . 1_655
O10 Zn2 N2 103.8(2) 1_655 1_545
O10 Zn2 O4 148.72(19) 1_655 1_455
N2 Zn2 O4 107.5(2) 1_545 1_455
O10 Zn2 O2 85.71(19) 1_655 .
N2 Zn2 O2 99.1(2) 1_545 .
O4 Zn2 O2 89.57(19) 1_455 .
O10 Zn2 O8 90.24(19) 1_655 .
N2 Zn2 O8 94.68(19) 1_545 .
O4 Zn2 O8 87.04(18) 1_455 .
O2 Zn2 O8 166.15(19) . .

loop_
_geom_bond_atom_site_label_1
_geom_bond_atom_site_label_2
_geom_bond_distance
_geom_bond_site_symmetry_2
C1 O2 1.263(8) .
C1 O1 1.263(8) .
C1 C2 1.520(9) .
C2 C7 1.385(9) .
C2 C3 1.403(9) .
C3 C4 1.395(9) .
C3 H3 0.9300 .
C4 C5 1.397(9) .
C4 H4 0.9300 .
C5 C6 1.396(9) .
C5 S3 1.765(7) .
C6 C7 1.387(9) .
C6 H6 0.9300 .
C7 H7 0.9300 .
C8 C13 1.395(9) .
C8 C9 1.405(9) .
C8 S3 1.757(7) .
C9 C10 1.370(10) .
C9 H9 0.9300 .
C10 C11 1.419(9) .
C10 H10 0.9300 .
C11 C12 1.393(9) .
C11 C14 1.528(9) .
C12 C13 1.397(9) .
C12 H12 0.9300 .
C13 H13 0.9300 .
C14 O3 1.249(8) .
C14 O4 1.253(8) .
C15 O7 1.261(8) .
C15 O8 1.275(8) .
C15 C16 1.483(9) .
C16 C17 1.393(9) .
C16 C21 1.406(9) .
C17 C18 1.397(9) .
C17 H17 0.9300 .
C18 C19 1.374(9) .
C18 H18 0.9300 .
C19 C20 1.398(9) .
C19 S4 1.770(6) .
C20 C21 1.362(9) .
C20 H20 0.9300 .
C21 H21 0.9300 .
C22 C27 1.373(9) .
C22 C23 1.396(9) .
C22 S4 1.775(7) .
C23 C24 1.363(10) .
C23 H23 0.9300 .
C24 C25 1.402(9) .
C24 H24 0.9300 .
C25 C26 1.363(10) .
C25 C28 1.512(10) .
C26 C27 1.388(10) .
C26 H26 0.9300 .
C27 H27 0.9300 .
C28 O9 1.268(8) .
C28 O10 1.272(8) .
C29 N1 1.337(9) .
C29 C30 1.374(9) .
C29 H29 0.9300 .
C30 C31 1.391(10) .
C30 H30 0.9300 .
C31 C32 1.408(10) .
C31 C34 1.474(10) .
C32 C33 1.392(10) .
C32 H32 0.9300 .
C33 N1 1.339(9) .
C33 H33 0.9300 .
C34 C35 1.364(10) .
C34 S1 1.731(7) .
C35 C36 1.408(10) .
C35 H35 0.9300 .
C36 C37 1.337(10) .
C36 H36 0.9300 .
C37 C38 1.467(10) .
C37 S1 1.733(7) .
C38 C39 1.368(10) .
C38 S2 1.727(7) .
C39 C40 1.397(10) .
C39 H39 0.9300 .
C40 C41 1.358(10) .
C40 H40 0.9300 .
C41 C42 1.455(10) .
C41 S2 1.725(7) .
C42 C43 1.386(10) .
C42 C46 1.391(10) .
C43 C44 1.378(9) .
C43 H43 0.9300 .
C44 N2 1.306(8) .
C44 H44 0.9300 .
C45 N2 1.366(9) .
C45 C46 1.403(9) .
C45 H45 0.9300 .
C46 H46 0.9300 .
N1 Zn1 2.024(6) .
N2 Zn2 2.034(6) 1_565
O1 Zn1 2.048(5) .
O2 Zn2 2.062(5) .
O3 Zn1 2.030(5) 1_655
O4 Zn2 2.046(4) 1_655
O5 S3 1.441(5) .
O6 S3 1.447(5) .
O7 Zn1 2.047(5) .
O8 Zn2 2.086(5) .
O9 Zn1 2.056(5) 1_455
O10 Zn2 2.031(5) 1_455
O11 S4 1.455(5) .
O12 S4 1.448(5) .
Zn1 O3 2.030(5) 1_455
Zn1 O9 2.056(5) 1_655
Zn2 O10 2.031(5) 1_655
Zn2 N2 2.034(6) 1_545
Zn2 O4 2.045(4) 1_455

loop_
_geom_torsion_atom_site_label_1
_geom_torsion_atom_site_label_2
_geom_torsion_atom_site_label_3
_geom_torsion_atom_site_label_4
_geom_torsion
_geom_torsion_site_symmetry_4
O2 C1 C2 C7 -166.1(6) .
O1 C1 C2 C7 11.8(9) .
O2 C1 C2 C3 9.9(10) .
O1 C1 C2 C3 -172.2(6) .
C7 C2 C3 C4 -3.0(10) .
C1 C2 C3 C4 -179.0(6) .
C2 C3 C4 C5 1.7(10) .
C3 C4 C5 C6 1.8(10) .
C3 C4 C5 S3 -173.0(5) .
C4 C5 C6 C7 -3.9(10) .
S3 C5 C6 C7 171.0(5) .
C3 C2 C7 C6 0.9(11) .
C1 C2 C7 C6 176.9(6) .
C5 C6 C7 C2 2.6(11) .
C13 C8 C9 C10 -2.9(11) .
S3 C8 C9 C10 172.3(5) .
C8 C9 C10 C11 3.2(10) .
C9 C10 C11 C12 0.1(11) .
C9 C10 C11 C14 173.1(6) .
C10 C11 C12 C13 -3.9(10) .
C14 C11 C12 C13 -176.7(6) .
C9 C8 C13 C12 -0.8(10) .
S3 C8 C13 C12 -175.8(5) .
C11 C12 C13 C8 4.3(10) .
C12 C11 C14 O3 7.1(10) .
C10 C11 C14 O3 -165.7(7) .
C12 C11 C14 O4 -173.4(6) .
C10 C11 C14 O4 13.8(10) .
O7 C15 C16 C17 177.4(6) .
O8 C15 C16 C17 0.9(10) .
O7 C15 C16 C21 -1.5(10) .
O8 C15 C16 C21 -178.0(6) .
C21 C16 C17 C18 1.8(10) .
C15 C16 C17 C18 -177.1(6) .
C16 C17 C18 C19 -0.1(10) .
C17 C18 C19 C20 0.5(10) .
C17 C18 C19 S4 -178.4(5) .
C18 C19 C20 C21 -2.7(11) .
S4 C19 C20 C21 176.2(6) .
C19 C20 C21 C16 4.5(12) .
C17 C16 C21 C20 -4.0(11) .
C15 C16 C21 C20 174.9(7) .
C27 C22 C23 C24 -7.7(10) .
S4 C22 C23 C24 169.1(5) .
C22 C23 C24 C25 6.6(10) .
C23 C24 C25 C26 -1.7(10) .
C23 C24 C25 C28 176.8(6) .
C24 C25 C26 C27 -2.6(11) .
C28 C25 C26 C27 179.0(7) .
C23 C22 C27 C26 3.5(10) .
S4 C22 C27 C26 -173.2(5) .
C25 C26 C27 C22 1.7(11) .
C26 C25 C28 O9 5.8(10) .
C24 C25 C28 O9 -172.6(7) .
C26 C25 C28 O10 -177.6(7) .
C24 C25 C28 O10 4.0(10) .
N1 C29 C30 C31 -3.1(11) .
C29 C30 C31 C32 0.7(10) .
C29 C30 C31 C34 -177.7(6) .
C30 C31 C32 C33 1.2(10) .
C34 C31 C32 C33 179.6(6) .
C31 C32 C33 N1 -1.0(11) .
C30 C31 C34 C35 15.6(11) .
C32 C31 C34 C35 -162.7(7) .
C30 C31 C34 S1 -164.5(5) .
C32 C31 C34 S1 17.2(10) .
C31 C34 C35 C36 -179.7(7) .
S1 C34 C35 C36 0.4(8) .
C34 C35 C36 C37 -1.1(10) .
C35 C36 C37 C38 174.4(7) .
C35 C36 C37 S1 1.3(8) .
C36 C37 C38 C39 -156.7(8) .
S1 C37 C38 C39 16.0(10) .
C36 C37 C38 S2 23.1(10) .
S1 C37 C38 S2 -164.2(4) .
C37 C38 C39 C40 176.4(7) .
S2 C38 C39 C40 -3.4(8) .
C38 C39 C40 C41 2.8(10) .
C39 C40 C41 C42 178.4(7) .
C39 C40 C41 S2 -0.8(9) .
C40 C41 C42 C43 24.2(11) .
S2 C41 C42 C43 -156.6(6) .
C40 C41 C42 C46 -154.8(8) .
S2 C41 C42 C46 24.4(10) .
C46 C42 C43 C44 2.8(10) .
C41 C42 C43 C44 -176.3(7) .
C42 C43 C44 N2 -3.7(12) .
C43 C42 C46 C45 -1.9(10) .
C41 C42 C46 C45 177.1(7) .
N2 C45 C46 C42 1.8(11) .
C30 C29 N1 C33 3.3(10) .
C30 C29 N1 Zn1 -179.6(5) .
C32 C33 N1 C29 -1.2(10) .
C32 C33 N1 Zn1 -178.2(5) .
C43 C44 N2 C45 3.3(10) .
C43 C44 N2 Zn2 -177.8(6) 1_565
C46 C45 N2 C44 -2.3(10) .
C46 C45 N2 Zn2 178.7(5) 1_565
O2 C1 O1 Zn1 -0.4(12) .
C2 C1 O1 Zn1 -178.1(5) .
O1 C1 O2 Zn2 -17.9(9) .
C2 C1 O2 Zn2 159.8(4) .
O4 C14 O3 Zn1 -13.6(10) 1_655
C11 C14 O3 Zn1 165.8(4) 1_655
O3 C14 O4 Zn2 -3.8(12) 1_655
C11 C14 O4 Zn2 176.7(4) 1_655
O8 C15 O7 Zn1 -2.2(11) .
C16 C15 O7 Zn1 -178.5(5) .
O7 C15 O8 Zn2 -17.7(9) .
C16 C15 O8 Zn2 158.5(4) .
O10 C28 O9 Zn1 -18.2(10) 1_455
C25 C28 O9 Zn1 158.2(5) 1_455
O9 C28 O10 Zn2 -4.8(11) 1_455
C25 C28 O10 Zn2 178.8(4) 1_455
C35 C34 S1 C37 0.2(6) .
C31 C34 S1 C37 -179.7(6) .
C36 C37 S1 C34 -0.8(6) .
C38 C37 S1 C34 -174.7(6) .
C40 C41 S2 C38 -0.9(6) .
C42 C41 S2 C38 179.8(6) .
C39 C38 S2 C41 2.5(5) .
C37 C38 S2 C41 -177.4(6) .
C13 C8 S3 O5 -4.2(7) .
C9 C8 S3 O5 -179.4(5) .
C13 C8 S3 O6 125.8(6) .
C9 C8 S3 O6 -49.4(6) .
C13 C8 S3 C5 -118.8(6) .
C9 C8 S3 C5 66.0(6) .
C6 C5 S3 O5 -47.8(6) .
C4 C5 S3 O5 127.3(6) .
C6 C5 S3 O6 -177.1(5) .
C4 C5 S3 O6 -2.1(7) .
C6 C5 S3 C8 66.8(6) .
C4 C5 S3 C8 -118.1(6) .
C18 C19 S4 O12 10.7(7) .
C20 C19 S4 O12 -168.2(6) .
C18 C19 S4 O11 141.1(6) .
C20 C19 S4 O11 -37.8(6) .
C18 C19 S4 C22 -104.5(6) .
C20 C19 S4 C22 76.6(6) .
C27 C22 S4 O12 130.6(6) .
C23 C22 S4 O12 -46.3(6) .
C27 C22 S4 O11 1.2(6) .
C23 C22 S4 O11 -175.7(5) .
C27 C22 S4 C19 -114.0(6) .
C23 C22 S4 C19 69.1(6) .
C29 N1 Zn1 O3 -159.9(5) 1_455
C33 N1 Zn1 O3 17.0(5) 1_455
C29 N1 Zn1 O7 110.2(5) .
C33 N1 Zn1 O7 -72.9(5) .
C29 N1 Zn1 O1 -67.1(5) .
C33 N1 Zn1 O1 109.8(5) .
C29 N1 Zn1 O9 20.3(5) 1_655
C33 N1 Zn1 O9 -162.8(5) 1_655
C15 O7 Zn1 N1 -162.9(6) .
C15 O7 Zn1 O3 98.5(6) 1_455
C15 O7 Zn1 O1 12.1(8) .
C15 O7 Zn1 O9 -67.9(6) 1_655
C1 O1 Zn1 N1 -172.4(7) .
C1 O1 Zn1 O3 -73.0(7) 1_455
C1 O1 Zn1 O7 12.5(9) .
C1 O1 Zn1 O9 93.1(7) 1_655
C1 O2 Zn2 O10 -58.5(5) 1_655
C1 O2 Zn2 N2 -161.8(5) 1_545
C1 O2 Zn2 O4 90.5(5) 1_455
C1 O2 Zn2 O8 14.8(11) .
C15 O8 Zn2 O10 95.7(5) 1_655
C15 O8 Zn2 N2 -160.5(5) 1_545
C15 O8 Zn2 O4 -53.2(5) 1_455
C15 O8 Zn2 O2 22.8(11) .
